data_4328633
loop_
_publ_author_name
'Pampa M. Guha'
'Hoa Phan'
'Jared S. Kinyon'
'Wendy S. Brotherton'
'Kesavapillai Sreenath'
'J. Tyler Simmons'
'Zhenxing Wang'
'Ronald J. Clark'
'Naresh S. Dalal'
'Michael Shatruk'
'Lei Zhu'

_publ_section_title
;
 Structurally Diverse Copper(II) Complexes of Polyaza Ligands Containing
 1,2,3-Triazoles: Site Selectivity and Magnetic Properties
;
_journal_name_full 'Inorganic Chemistry'
_journal_page_first 3465
_journal_page_last 3477
_journal_paper_doi 10.1021/ic2021319
_journal_volume 51
_journal_year 2012
_chemical_formula_moiety 'C29 H31 Cu2 N9 O9, 10(H2 O)'
_chemical_formula_sum 'C29 H51 Cu2 N9 O19'
_chemical_formula_weight 956.87
_chemical_name_systematic
; 
 ? 
;
_space_group_IT_number 2
_symmetry_cell_setting triclinic
_symmetry_space_group_name_Hall '-P 1'
_symmetry_space_group_name_H-M 'P -1'
_atom_sites_solution_hydrogens geom
_atom_sites_solution_primary direct
_atom_sites_solution_secondary difmap
_audit_creation_method SHELXL-97
_cell_angle_alpha 69.9080(10)
_cell_angle_beta 81.9820(10)
_cell_angle_gamma 83.8330(10)
_cell_formula_units_Z 2
_cell_length_a 10.2691(7)
_cell_length_b 12.8215(9)
_cell_length_c 16.9733(11)
_cell_measurement_reflns_used 9185
_cell_measurement_temperature 153(2)
_cell_measurement_theta_max 27.63
_cell_measurement_theta_min 2.26
_cell_volume 2074.0(2)
_computing_cell_refinement 'Bruker SAINT'
_computing_data_collection 'Bruker APEX2'
_computing_data_reduction 'Bruker SAINT'
_computing_molecular_graphics 'Bruker SHELXTL'
_computing_publication_material 'Bruker SHELXTL'
_computing_structure_refinement 'SHELXL-97 (Sheldrick, 1997)'
_computing_structure_solution 'SHELXS-97 (Sheldrick, 1990)'
_diffrn_ambient_temperature 153(2)
_diffrn_measured_fraction_theta_full 0.985
_diffrn_measured_fraction_theta_max 0.985
_diffrn_measurement_device_type 'Bruker APEX-II CCD'
_diffrn_measurement_method '\f and \w scans'
_diffrn_radiation_monochromator graphite
_diffrn_radiation_source 'fine-focus sealed tube'
_diffrn_radiation_type MoK\a
_diffrn_radiation_wavelength 0.71073
_diffrn_reflns_av_R_equivalents 0.0332
_diffrn_reflns_av_sigmaI/netI 0.0499
_diffrn_reflns_limit_h_max 13
_diffrn_reflns_limit_h_min -13
_diffrn_reflns_limit_k_max 16
_diffrn_reflns_limit_k_min -16
_diffrn_reflns_limit_l_max 21
_diffrn_reflns_limit_l_min -21
_diffrn_reflns_number 20716
_diffrn_reflns_theta_full 27.10
_diffrn_reflns_theta_max 27.10
_diffrn_reflns_theta_min 2.01
_diffrn_standards_number 0
_exptl_absorpt_coefficient_mu 1.111
_exptl_absorpt_correction_T_max 0.8600
_exptl_absorpt_correction_T_min 0.8002
_exptl_absorpt_correction_type empirical
_exptl_absorpt_process_details SADABS
_exptl_crystal_colour blue
_exptl_crystal_density_diffrn 1.532
_exptl_crystal_description irregular
_exptl_crystal_F_000 996
_exptl_crystal_size_max 0.21
_exptl_crystal_size_mid 0.20
_exptl_crystal_size_min 0.14
_refine_diff_density_max 0.370
_refine_diff_density_min -0.360
_refine_diff_density_rms 0.074
_refine_ls_extinction_method none
_refine_ls_goodness_of_fit_ref 1.040
_refine_ls_hydrogen_treatment mixed
_refine_ls_matrix_type full
_refine_ls_number_parameters 603
_refine_ls_number_reflns 9030
_refine_ls_number_restraints 20
_refine_ls_restrained_S_all 1.041
_refine_ls_R_factor_all 0.0546
_refine_ls_R_factor_gt 0.0375
_refine_ls_shift/su_max 0.002
_refine_ls_shift/su_mean 0.000
_refine_ls_structure_factor_coef Fsqd
_refine_ls_weighting_details 'calc w=1/[\s^2^(Fo^2^)+(0.0366P)^2^+0.8199P] where P=(Fo^2^+2Fc^2^)/3'
_refine_ls_weighting_scheme calc
_refine_ls_wR_factor_gt 0.0825
_refine_ls_wR_factor_ref 0.0903
_reflns_number_gt 6937
_reflns_number_total 9030
_reflns_threshold_expression >2sigma(I)
_cod_data_source_file ic2021319_si_001_8.cif
_cod_data_source_block complex8
_cod_original_sg_symbol_Hall -P1
_cod_database_code 4328633

loop_
_symmetry_equiv_pos_as_xyz
'x, y, z'
'-x, -y, -z'

loop_
_atom_site_label
_atom_site_type_symbol
_atom_site_fract_x
_atom_site_fract_y
_atom_site_fract_z
_atom_site_U_iso_or_equiv
_atom_site_adp_type
_atom_site_occupancy
_atom_site_symmetry_multiplicity
_atom_site_calc_flag
_atom_site_refinement_flags
Cu1 Cu 0.22975(3) 0.95254(3) 0.228446(18) 0.01703(8) Uani 1 1 d .
Cu2 Cu 0.46720(3) 0.60782(3) 0.331365(18) 0.01616(8) Uani 1 1 d .
C1 C 0.3340(3) 0.8494(2) 0.09194(15) 0.0214(5) Uani 1 1 d .
H1 H 0.2460 0.8309 0.0944 0.026 Uiso 1 1 calc R
C2 C 0.4315(3) 0.8138(2) 0.04000(16) 0.0236(6) Uani 1 1 d .
H2 H 0.4105 0.7712 0.0080 0.028 Uiso 1 1 calc R
C3 C 0.5592(2) 0.8408(2) 0.03527(15) 0.0209(6) Uani 1 1 d .
H3 H 0.6272 0.8179 -0.0005 0.025 Uiso 1 1 calc R
C4 C 0.5872(2) 0.9022(2) 0.08365(15) 0.0190(5) Uani 1 1 d .
H4 H 0.6747 0.9208 0.0823 0.023 Uiso 1 1 calc R
C5 C 0.4848(2) 0.9355(2) 0.13384(14) 0.0156(5) Uani 1 1 d .
C6 C 0.4986(2) 1.0047(2) 0.18465(15) 0.0169(5) Uani 1 1 d .
C7 C 0.5981(2) 1.0599(2) 0.19531(15) 0.0194(5) Uani 1 1 d .
H7 H 0.6876 1.0593 0.1717 0.023 Uiso 1 1 calc R
C8 C 0.6005(2) 1.1793(2) 0.28735(15) 0.0202(5) Uani 1 1 d .
H8A H 0.5389 1.2421 0.2925 0.024 Uiso 1 1 calc R
H8B H 0.6819 1.2102 0.2522 0.024 Uiso 1 1 calc R
C9 C 0.6334(2) 1.1053(2) 0.37393(15) 0.0164(5) Uani 1 1 d .
C10 C 0.6113(2) 1.1430(2) 0.44225(16) 0.0215(6) Uani 1 1 d .
H10 H 0.5767 1.2170 0.4356 0.026 Uiso 1 1 calc R
C11 C 0.6406(2) 1.0709(2) 0.52021(16) 0.0215(6) Uani 1 1 d .
H11 H 0.6274 1.0949 0.5680 0.026 Uiso 1 1 calc R
C12 C 0.6893(2) 0.9635(2) 0.52785(15) 0.0193(5) Uani 1 1 d .
H12 H 0.7084 0.9117 0.5810 0.023 Uiso 1 1 calc R
C13 C 0.7096(2) 0.9335(2) 0.45548(15) 0.0163(5) Uani 1 1 d .
C14 C 0.7669(2) 0.8180(2) 0.46093(16) 0.0209(6) Uani 1 1 d .
H14A H 0.8642 0.8184 0.4515 0.025 Uiso 1 1 calc R
H14B H 0.7427 0.7660 0.5184 0.025 Uiso 1 1 calc R
C15 C 0.7846(2) 0.7739(2) 0.32547(15) 0.0186(5) Uani 1 1 d .
H15 H 0.8674 0.8019 0.2990 0.022 Uiso 1 1 calc R
C16 C 0.7030(2) 0.7199(2) 0.29710(15) 0.0169(5) Uani 1 1 d .
C17 C 0.7093(2) 0.6762(2) 0.22710(15) 0.0163(5) Uani 1 1 d .
C18 C 0.8139(2) 0.6884(2) 0.16407(15) 0.0206(5) Uani 1 1 d .
H18 H 0.8862 0.7299 0.1622 0.025 Uiso 1 1 calc R
C19 C 0.8102(2) 0.6385(2) 0.10394(16) 0.0230(6) Uani 1 1 d .
H19 H 0.8804 0.6454 0.0600 0.028 Uiso 1 1 calc R
C20 C 0.7045(3) 0.5788(2) 0.10825(16) 0.0239(6) Uani 1 1 d .
H20 H 0.7013 0.5435 0.0677 0.029 Uiso 1 1 calc R
C21 C 0.6023(2) 0.5707(2) 0.17251(15) 0.0207(5) Uani 1 1 d .
H21 H 0.5288 0.5301 0.1749 0.025 Uiso 1 1 calc R
N1 N 0.35943(19) 0.90899(17) 0.13897(12) 0.0166(4) Uani 1 1 d .
N2 N 0.38785(19) 1.02851(17) 0.23084(12) 0.0174(4) Uani 1 1 d .
N3 N 0.41199(19) 1.09605(18) 0.26942(12) 0.0187(4) Uani 1 1 d .
N4 N 0.54028(19) 1.11534(17) 0.24702(12) 0.0173(4) Uani 1 1 d .
N5 N 0.68284(18) 1.00248(17) 0.37958(12) 0.0168(4) Uani 1 1 d .
N6 N 0.72072(19) 0.77805(17) 0.39927(12) 0.0175(4) Uani 1 1 d .
N7 N 0.60428(19) 0.73222(17) 0.41762(12) 0.0186(4) Uani 1 1 d .
N8 N 0.59455(19) 0.69675(17) 0.35464(12) 0.0173(4) Uani 1 1 d .
N9 N 0.60434(19) 0.61847(17) 0.23139(12) 0.0165(4) Uani 1 1 d .
O7 O 0.57303(19) 0.44463(16) 0.41400(12) 0.0238(4) Uani 1 1 d .
H7A H 0.585(3) 0.427(3) 0.460(2) 0.036 Uiso 1 1 d .
H7B H 0.514(3) 0.410(3) 0.4068(19) 0.036 Uiso 1 1 d .
C22 C -0.0017(2) 0.9646(2) 0.14420(16) 0.0204(5) Uani 1 1 d .
C23 C 0.0479(3) 1.0705(2) 0.07984(17) 0.0312(7) Uani 1 1 d .
H23A H 0.1010 1.0534 0.0326 0.047 Uiso 1 1 calc R
H23B H 0.1022 1.1049 0.1060 0.047 Uiso 1 1 calc R
H23C H -0.0271 1.1219 0.0590 0.047 Uiso 1 1 calc R
O1 O 0.07710(16) 0.90331(15) 0.19853(11) 0.0215(4) Uani 1 1 d .
O2 O -0.11204(17) 0.93658(17) 0.14302(12) 0.0315(5) Uani 1 1 d .
C24 C 0.0782(2) 1.0912(2) 0.30560(16) 0.0188(5) Uani 1 1 d .
C25 C -0.0018(3) 1.1173(2) 0.37936(16) 0.0273(6) Uani 1 1 d .
H25A H 0.0225 1.1884 0.3808 0.041 Uiso 1 1 calc R
H25B H 0.0162 1.0581 0.4321 0.041 Uiso 1 1 calc R
H25C H -0.0958 1.1222 0.3729 0.041 Uiso 1 1 calc R
O3 O 0.12820(16) 0.99266(15) 0.32021(10) 0.0220(4) Uani 1 1 d .
O4 O 0.09017(17) 1.16577(16) 0.23526(11) 0.0280(4) Uani 1 1 d .
C26 C 0.3308(2) 0.4359(2) 0.30752(16) 0.0203(6) Uani 1 1 d .
C27 C 0.2329(3) 0.4043(3) 0.26288(19) 0.0323(7) Uani 1 1 d .
H27A H 0.2385 0.3233 0.2769 0.048 Uiso 1 1 calc R
H27B H 0.2526 0.4397 0.2018 0.048 Uiso 1 1 calc R
H27C H 0.1438 0.4293 0.2809 0.048 Uiso 1 1 calc R
O5 O 0.34089(16) 0.54100(15) 0.29037(10) 0.0198(4) Uani 1 1 d .
O6 O 0.39708(18) 0.36195(16) 0.35679(12) 0.0289(4) Uani 1 1 d .
C28 C 0.2655(2) 0.7154(2) 0.39214(15) 0.0177(5) Uani 1 1 d .
C29 C 0.1483(2) 0.7403(2) 0.44846(17) 0.0266(6) Uani 1 1 d .
H29A H 0.1173 0.8186 0.4250 0.040 Uiso 1 1 calc R
H29B H 0.1738 0.7257 0.5050 0.040 Uiso 1 1 calc R
H29C H 0.0775 0.6928 0.4521 0.040 Uiso 1 1 calc R
O8 O 0.33452(15) 0.62334(14) 0.42301(10) 0.0181(4) Uani 1 1 d .
O9 O 0.29292(16) 0.77860(14) 0.31883(10) 0.0206(4) Uani 1 1 d .
O21 O -0.0243(2) 0.52256(19) 0.37455(13) 0.0335(5) Uani 1 1 d D
H21X H 0.004(3) 0.572(2) 0.3330(15) 0.040 Uiso 1 1 d D
H21Y H 0.034(3) 0.500(3) 0.4037(19) 0.050 Uiso 1 1 d D
O22 O 0.8156(2) 0.39703(19) 0.32664(14) 0.0358(5) Uani 1 1 d D
H22X H 0.866(3) 0.432(3) 0.338(2) 0.054 Uiso 1 1 d D
H22Y H 0.744(2) 0.412(3) 0.347(2) 0.054 Uiso 1 1 d D
O23 O 0.8944(2) 0.32699(19) 0.19339(13) 0.0300(5) Uani 1 1 d D
H23X H 0.865(3) 0.353(3) 0.2291(17) 0.045 Uiso 1 1 d D
H23Y H 0.950(3) 0.278(2) 0.206(2) 0.065(13) Uiso 1 1 d D
O24 O 0.7355(2) 0.2867(2) 0.08742(13) 0.0355(5) Uani 1 1 d D
H24X H 0.784(3) 0.306(3) 0.114(2) 0.053 Uiso 1 1 d D
H24Y H 0.770(3) 0.302(3) 0.0398(13) 0.053 Uiso 1 1 d D
O25 O 0.4918(2) 0.4078(2) 0.07616(18) 0.0505(6) Uani 1 1 d D
H25X H 0.447(4) 0.365(3) 0.075(3) 0.076 Uiso 1 1 d D
H25Y H 0.563(2) 0.375(3) 0.079(3) 0.076 Uiso 1 1 d D
O26 O 0.2725(2) 0.28223(18) 0.09795(13) 0.0300(5) Uani 1 1 d D
H26X H 0.240(3) 0.243(2) 0.1429(14) 0.045 Uiso 1 1 d D
H26Y H 0.223(3) 0.334(2) 0.088(2) 0.045 Uiso 1 1 d D
O27 O 0.0694(2) 0.45164(19) 0.06970(12) 0.0307(5) Uani 1 1 d D
H27X H 0.014(3) 0.423(3) 0.1083(16) 0.046 Uiso 1 1 d D
H27Y H 0.033(3) 0.473(3) 0.0317(16) 0.046 Uiso 1 1 d D
O28 O 0.1394(2) 0.6523(2) 0.07359(13) 0.0420(6) Uani 1 1 d D
H28X H 0.134(4) 0.653(3) 0.1207(14) 0.063 Uiso 1 1 d D
H28Y H 0.122(4) 0.5882(19) 0.080(2) 0.063 Uiso 1 1 d D
O29 O 0.16475(19) 0.43981(17) 0.48541(13) 0.0305(5) Uani 1 1 d D
H29X H 0.222(3) 0.484(2) 0.469(2) 0.046 Uiso 1 1 d D
H29Y H 0.140(3) 0.447(3) 0.5304(14) 0.046 Uiso 1 1 d D
O30 O 0.11034(18) 0.67389(16) 0.23672(12) 0.0244(4) Uani 1 1 d D
H30X H 0.109(3) 0.7380(16) 0.2321(19) 0.037 Uiso 1 1 d D
H30Y H 0.183(2) 0.651(3) 0.2511(19) 0.037 Uiso 1 1 d D

loop_
_atom_site_aniso_label
_atom_site_aniso_U_11
_atom_site_aniso_U_22
_atom_site_aniso_U_33
_atom_site_aniso_U_23
_atom_site_aniso_U_13
_atom_site_aniso_U_12
Cu1 0.01585(15) 0.01791(18) 0.01764(16) -0.00667(13) -0.00088(12) -0.00127(12)
Cu2 0.01554(14) 0.01706(18) 0.01678(16) -0.00705(13) -0.00075(11) -0.00142(12)
C1 0.0240(13) 0.0207(15) 0.0187(13) -0.0046(11) -0.0025(10) -0.0056(11)
C2 0.0328(14) 0.0197(15) 0.0198(13) -0.0083(12) -0.0023(11) -0.0025(12)
C3 0.0263(13) 0.0186(14) 0.0153(12) -0.0056(11) 0.0002(10) 0.0055(11)
C4 0.0207(12) 0.0171(14) 0.0165(12) -0.0026(11) -0.0028(10) 0.0012(10)
C5 0.0196(12) 0.0125(13) 0.0125(11) -0.0012(10) -0.0041(9) 0.0012(10)
C6 0.0152(11) 0.0183(14) 0.0162(12) -0.0048(11) -0.0036(9) 0.0024(10)
C7 0.0195(12) 0.0217(15) 0.0170(12) -0.0071(11) -0.0012(10) -0.0004(10)
C8 0.0222(12) 0.0184(14) 0.0216(13) -0.0073(11) -0.0043(10) -0.0037(11)
C9 0.0148(11) 0.0174(14) 0.0176(12) -0.0051(11) -0.0022(9) -0.0056(10)
C10 0.0228(13) 0.0171(14) 0.0280(14) -0.0113(12) -0.0043(11) -0.0014(11)
C11 0.0229(13) 0.0257(16) 0.0204(13) -0.0142(12) -0.0005(10) -0.0020(11)
C12 0.0210(12) 0.0215(15) 0.0154(12) -0.0055(11) -0.0035(10) -0.0011(10)
C13 0.0158(11) 0.0162(14) 0.0195(12) -0.0084(11) -0.0026(9) -0.0039(10)
C14 0.0252(13) 0.0197(15) 0.0223(13) -0.0109(12) -0.0100(11) 0.0025(11)
C15 0.0174(12) 0.0189(14) 0.0195(12) -0.0063(11) -0.0030(10) 0.0003(10)
C16 0.0191(12) 0.0124(13) 0.0162(12) -0.0022(10) -0.0019(9) 0.0023(10)
C17 0.0174(11) 0.0147(13) 0.0162(12) -0.0039(11) -0.0050(9) 0.0017(10)
C18 0.0182(12) 0.0208(15) 0.0232(13) -0.0080(12) -0.0017(10) -0.0007(10)
C19 0.0235(13) 0.0250(16) 0.0187(13) -0.0076(12) 0.0021(10) 0.0015(11)
C20 0.0306(14) 0.0253(16) 0.0182(13) -0.0112(12) -0.0017(11) 0.0000(12)
C21 0.0226(12) 0.0207(15) 0.0202(13) -0.0079(11) -0.0033(10) -0.0022(11)
N1 0.0186(10) 0.0157(11) 0.0151(10) -0.0045(9) -0.0023(8) -0.0016(8)
N2 0.0197(10) 0.0179(12) 0.0163(10) -0.0079(9) -0.0017(8) -0.0012(9)
N3 0.0192(10) 0.0184(12) 0.0186(11) -0.0058(9) -0.0025(8) -0.0023(9)
N4 0.0199(10) 0.0165(12) 0.0155(10) -0.0045(9) -0.0040(8) -0.0021(9)
N5 0.0160(10) 0.0171(12) 0.0187(10) -0.0077(9) -0.0021(8) -0.0007(8)
N6 0.0180(10) 0.0161(12) 0.0205(11) -0.0083(9) -0.0053(8) 0.0005(8)
N7 0.0207(10) 0.0185(12) 0.0192(11) -0.0095(10) -0.0028(8) -0.0005(9)
N8 0.0177(10) 0.0172(12) 0.0168(10) -0.0056(9) -0.0016(8) -0.0007(8)
N9 0.0182(10) 0.0163(12) 0.0146(10) -0.0045(9) -0.0033(8) 0.0005(8)
O7 0.0280(10) 0.0236(11) 0.0195(9) -0.0051(9) -0.0075(8) -0.0005(8)
C22 0.0207(12) 0.0219(15) 0.0214(13) -0.0115(12) -0.0009(10) -0.0007(11)
C23 0.0352(16) 0.0262(17) 0.0299(15) -0.0020(13) -0.0113(12) -0.0067(13)
O1 0.0200(9) 0.0190(10) 0.0252(9) -0.0060(8) -0.0042(7) -0.0025(7)
O2 0.0213(9) 0.0365(13) 0.0362(11) -0.0087(10) -0.0072(8) -0.0066(9)
C24 0.0150(11) 0.0201(15) 0.0215(13) -0.0077(12) -0.0013(10) -0.0010(10)
C25 0.0270(14) 0.0283(17) 0.0254(14) -0.0103(13) 0.0010(11) 0.0028(12)
O3 0.0238(9) 0.0191(10) 0.0201(9) -0.0053(8) 0.0020(7) 0.0010(8)
O4 0.0291(10) 0.0237(11) 0.0234(10) -0.0024(9) 0.0037(8) 0.0045(8)
C26 0.0186(12) 0.0245(15) 0.0201(13) -0.0118(12) 0.0013(10) -0.0013(11)
C27 0.0355(16) 0.0284(17) 0.0423(17) -0.0205(15) -0.0137(13) -0.0009(13)
O5 0.0211(9) 0.0169(10) 0.0226(9) -0.0073(8) -0.0036(7) -0.0025(7)
O6 0.0342(11) 0.0210(11) 0.0339(11) -0.0093(9) -0.0145(9) 0.0025(9)
C28 0.0175(12) 0.0184(14) 0.0209(13) -0.0101(12) -0.0029(10) -0.0033(10)
C29 0.0238(13) 0.0217(16) 0.0291(15) -0.0063(13) 0.0057(11) 0.0022(11)
O8 0.0178(8) 0.0172(10) 0.0170(9) -0.0037(8) -0.0018(7) 0.0010(7)
O9 0.0234(9) 0.0180(10) 0.0168(9) -0.0025(8) -0.0014(7) 0.0022(7)
O21 0.0301(11) 0.0370(14) 0.0283(12) -0.0046(10) -0.0015(9) -0.0036(10)
O22 0.0282(11) 0.0444(15) 0.0398(13) -0.0230(11) 0.0020(10) -0.0007(10)
O23 0.0294(11) 0.0321(13) 0.0280(11) -0.0111(10) -0.0051(9) 0.0066(10)
O24 0.0346(12) 0.0452(14) 0.0274(11) -0.0106(11) 0.0006(9) -0.0152(10)
O25 0.0339(13) 0.0532(18) 0.0736(17) -0.0312(15) -0.0099(13) -0.0038(12)
O26 0.0321(11) 0.0300(13) 0.0245(10) -0.0077(10) 0.0034(9) -0.0004(9)
O27 0.0335(12) 0.0337(13) 0.0222(11) -0.0058(10) -0.0041(8) -0.0013(9)
O28 0.0574(14) 0.0447(15) 0.0276(11) -0.0149(12) 0.0041(11) -0.0207(12)
O29 0.0287(11) 0.0243(12) 0.0342(12) -0.0067(10) 0.0033(9) -0.0017(8)
O30 0.0231(9) 0.0196(11) 0.0308(10) -0.0064(9) -0.0087(8) -0.0021(9)

loop_
_atom_type_symbol
_atom_type_description
_atom_type_scat_dispersion_real
_atom_type_scat_dispersion_imag
_atom_type_scat_source
C C 0.0033 0.0016 'International Tables Vol C Tables 4.2.6.8 and 6.1.1.4'
H H 0.0000 0.0000 'International Tables Vol C Tables 4.2.6.8 and 6.1.1.4'
N N 0.0061 0.0033 'International Tables Vol C Tables 4.2.6.8 and 6.1.1.4'
O O 0.0106 0.0060 'International Tables Vol C Tables 4.2.6.8 and 6.1.1.4'
Cu Cu 0.3201 1.2651 'International Tables Vol C Tables 4.2.6.8 and 6.1.1.4'

loop_
_geom_angle_atom_site_label_1
_geom_angle_atom_site_label_2
_geom_angle_atom_site_label_3
_geom_angle
O3 Cu1 O1 92.90(7)
O3 Cu1 N2 94.05(7)
O1 Cu1 N2 166.21(8)
O3 Cu1 N1 172.36(7)
O1 Cu1 N1 94.24(7)
N2 Cu1 N1 79.54(8)
O3 Cu1 O9 91.95(7)
O1 Cu1 O9 94.87(7)
N2 Cu1 O9 96.78(7)
N1 Cu1 O9 84.73(7)
O5 Cu2 O8 90.63(7)
O5 Cu2 N8 170.29(8)
O8 Cu2 N8 93.44(7)
O5 Cu2 N9 93.99(7)
O8 Cu2 N9 170.89(8)
N8 Cu2 N9 80.83(8)
O5 Cu2 O7 98.51(7)
O8 Cu2 O7 95.48(7)
N8 Cu2 O7 89.88(8)
N9 Cu2 O7 91.60(7)
N1 C1 C2 122.4(2)
N1 C1 H1 118.8
C2 C1 H1 118.8
C3 C2 C1 119.3(2)
C3 C2 H2 120.3
C1 C2 H2 120.3
C2 C3 C4 119.0(2)
C2 C3 H3 120.5
C4 C3 H3 120.5
C5 C4 C3 118.6(2)
C5 C4 H4 120.7
C3 C4 H4 120.7
N1 C5 C4 122.7(2)
N1 C5 C6 112.8(2)
C4 C5 C6 124.5(2)
N2 C6 C7 107.7(2)
N2 C6 C5 116.6(2)
C7 C6 C5 135.5(2)
N4 C7 C6 104.3(2)
N4 C7 H7 127.9
C6 C7 H7 127.9
N4 C8 C9 109.9(2)
N4 C8 H8A 109.7
C9 C8 H8A 109.7
N4 C8 H8B 109.7
C9 C8 H8B 109.7
H8A C8 H8B 108.2
N5 C9 C10 123.2(2)
N5 C9 C8 115.7(2)
C10 C9 C8 121.2(2)
C11 C10 C9 118.6(2)
C11 C10 H10 120.7
C9 C10 H10 120.7
C10 C11 C12 119.2(2)
C10 C11 H11 120.4
C12 C11 H11 120.4
C11 C12 C13 118.1(2)
C11 C12 H12 121.0
C13 C12 H12 121.0
N5 C13 C12 123.4(2)
N5 C13 C14 117.1(2)
C12 C13 C14 119.5(2)
N6 C14 C13 112.6(2)
N6 C14 H14A 109.1
C13 C14 H14A 109.1
N6 C14 H14B 109.1
C13 C14 H14B 109.1
H14A C14 H14B 107.8
N6 C15 C16 104.3(2)
N6 C15 H15 127.8
C16 C15 H15 127.8
N8 C16 C15 107.3(2)
N8 C16 C17 116.0(2)
C15 C16 C17 136.5(2)
N9 C17 C18 122.5(2)
N9 C17 C16 113.3(2)
C18 C17 C16 124.2(2)
C19 C18 C17 118.3(2)
C19 C18 H18 120.9
C17 C18 H18 120.9
C20 C19 C18 119.6(2)
C20 C19 H19 120.2
C18 C19 H19 120.2
C19 C20 C21 119.2(2)
C19 C20 H20 120.4
C21 C20 H20 120.4
N9 C21 C20 121.9(2)
N9 C21 H21 119.0
C20 C21 H21 119.0
C1 N1 C5 118.0(2)
C1 N1 Cu1 126.69(16)
C5 N1 Cu1 115.04(15)
N3 N2 C6 110.47(19)
N3 N2 Cu1 134.44(15)
C6 N2 Cu1 115.06(16)
N2 N3 N4 105.48(18)
N3 N4 C7 112.1(2)
N3 N4 C8 118.39(19)
C7 N4 C8 129.1(2)
C13 N5 C9 117.5(2)
N7 N6 C15 112.60(19)
N7 N6 C14 118.94(19)
C15 N6 C14 128.3(2)
N8 N7 N6 105.11(18)
N7 N8 C16 110.64(19)
N7 N8 Cu2 134.41(16)
C16 N8 Cu2 114.69(15)
C21 N9 C17 118.5(2)
C21 N9 Cu2 126.28(17)
C17 N9 Cu2 115.21(15)
Cu2 O7 H7A 129(3)
Cu2 O7 H7B 88(2)
H7A O7 H7B 112(3)
O2 C22 O1 121.9(2)
O2 C22 C23 120.2(2)
O1 C22 C23 117.9(2)
C22 C23 H23A 109.5
C22 C23 H23B 109.5
H23A C23 H23B 109.5
C22 C23 H23C 109.5
H23A C23 H23C 109.5
H23B C23 H23C 109.5
C22 O1 Cu1 125.99(16)
O4 C24 O3 124.1(2)
O4 C24 C25 119.3(2)
O3 C24 C25 116.6(2)
C24 C25 H25A 109.5
C24 C25 H25B 109.5
H25A C25 H25B 109.5
C24 C25 H25C 109.5
H25A C25 H25C 109.5
H25B C25 H25C 109.5
C24 O3 Cu1 118.90(16)
O6 C26 O5 124.1(2)
O6 C26 C27 119.5(2)
O5 C26 C27 116.3(2)
C26 C27 H27A 109.5
C26 C27 H27B 109.5
H27A C27 H27B 109.5
C26 C27 H27C 109.5
H27A C27 H27C 109.5
H27B C27 H27C 109.5
C26 O5 Cu2 125.97(16)
O9 C28 O8 121.4(2)
O9 C28 C29 121.9(2)
O8 C28 C29 116.7(2)
C28 C29 H29A 109.5
C28 C29 H29B 109.5
H29A C29 H29B 109.5
C28 C29 H29C 109.5
H29A C29 H29C 109.5
H29B C29 H29C 109.5
C28 O8 Cu2 106.86(14)
C28 O9 Cu1 140.39(15)
H21X O21 H21Y 107(3)
H22X O22 H22Y 106(3)
H23X O23 H23Y 116(4)
H24X O24 H24Y 107(3)
H25X O25 H25Y 103(4)
H26X O26 H26Y 102(3)
H27X O27 H27Y 104(4)
H28X O28 H28Y 103(4)
H29X O29 H29Y 99(3)
H30X O30 H30Y 103(3)

loop_
_geom_bond_atom_site_label_1
_geom_bond_atom_site_label_2
_geom_bond_distance
Cu1 O3 1.9390(16)
Cu1 O1 1.9412(17)
Cu1 N2 1.993(2)
Cu1 N1 2.0617(19)
Cu1 O9 2.3161(17)
Cu2 O5 1.9496(17)
Cu2 O8 1.9696(16)
Cu2 N8 1.985(2)
Cu2 N9 2.0241(19)
Cu2 O7 2.334(2)
C1 N1 1.345(3)
C1 C2 1.385(3)
C1 H1 0.9500
C2 C3 1.377(4)
C2 H2 0.9500
C3 C4 1.390(3)
C3 H3 0.9500
C4 C5 1.385(3)
C4 H4 0.9500
C5 N1 1.350(3)
C5 C6 1.462(3)
C6 N2 1.358(3)
C6 C7 1.368(3)
C7 N4 1.350(3)
C7 H7 0.9500
C8 N4 1.462(3)
C8 C9 1.512(3)
C8 H8A 0.9900
C8 H8B 0.9900
C9 N5 1.337(3)
C9 C10 1.385(3)
C10 C11 1.381(4)
C10 H10 0.9500
C11 C12 1.383(4)
C11 H11 0.9500
C12 C13 1.392(3)
C12 H12 0.9500
C13 N5 1.335(3)
C13 C14 1.510(3)
C14 N6 1.464(3)
C14 H14A 0.9900
C14 H14B 0.9900
C15 N6 1.346(3)
C15 C16 1.371(3)
C15 H15 0.9500
C16 N8 1.360(3)
C16 C17 1.469(3)
C17 N9 1.352(3)
C17 C18 1.387(3)
C18 C19 1.385(3)
C18 H18 0.9500
C19 C20 1.374(4)
C19 H19 0.9500
C20 C21 1.388(3)
C20 H20 0.9500
C21 N9 1.343(3)
C21 H21 0.9500
N2 N3 1.312(3)
N3 N4 1.344(3)
N6 N7 1.339(3)
N7 N8 1.316(3)
O7 H7A 0.75(3)
O7 H7B 0.84(3)
C22 O2 1.229(3)
C22 O1 1.303(3)
C22 C23 1.507(4)
C23 H23A 0.9800
C23 H23B 0.9800
C23 H23C 0.9800
C24 O4 1.247(3)
C24 O3 1.266(3)
C24 C25 1.515(3)
C25 H25A 0.9800
C25 H25B 0.9800
C25 H25C 0.9800
C26 O6 1.240(3)
C26 O5 1.290(3)
C26 C27 1.503(3)
C27 H27A 0.9800
C27 H27B 0.9800
C27 H27C 0.9800
C28 O9 1.242(3)
C28 O8 1.292(3)
C28 C29 1.507(3)
C29 H29A 0.9800
C29 H29B 0.9800
C29 H29C 0.9800
O21 H21X 0.814(17)
O21 H21Y 0.800(18)
O22 H22X 0.799(18)
O22 H22Y 0.807(18)
O23 H23X 0.794(17)
O23 H23Y 0.797(18)
O24 H24X 0.814(18)
O24 H24Y 0.801(18)
O25 H25X 0.761(18)
O25 H25Y 0.797(18)
O26 H26X 0.804(18)
O26 H26Y 0.778(18)
O27 H27X 0.814(18)
O27 H27Y 0.747(17)
O28 H28X 0.797(18)
O28 H28Y 0.827(18)
O29 H29X 0.808(18)
O29 H29Y 0.803(17)
O30 H30X 0.798(17)
O30 H30Y 0.809(17)

loop_
_geom_torsion_atom_site_label_1
_geom_torsion_atom_site_label_2
_geom_torsion_atom_site_label_3
_geom_torsion_atom_site_label_4
_geom_torsion
N1 C1 C2 C3 -0.6(4)
C1 C2 C3 C4 0.7(4)
C2 C3 C4 C5 -1.1(4)
C3 C4 C5 N1 1.4(4)
C3 C4 C5 C6 -176.9(2)
N1 C5 C6 N2 2.2(3)
C4 C5 C6 N2 -179.3(2)
N1 C5 C6 C7 -173.3(3)
C4 C5 C6 C7 5.1(5)
N2 C6 C7 N4 -0.7(3)
C5 C6 C7 N4 175.1(3)
N4 C8 C9 N5 40.5(3)
N4 C8 C9 C10 -138.7(2)
N5 C9 C10 C11 -0.6(4)
C8 C9 C10 C11 178.6(2)
C9 C10 C11 C12 -0.8(4)
C10 C11 C12 C13 1.4(4)
C11 C12 C13 N5 -0.9(4)
C11 C12 C13 C14 178.0(2)
N5 C13 C14 N6 -31.4(3)
C12 C13 C14 N6 149.6(2)
N6 C15 C16 N8 1.0(3)
N6 C15 C16 C17 -173.3(3)
N8 C16 C17 N9 -0.2(3)
C15 C16 C17 N9 173.7(3)
N8 C16 C17 C18 -177.9(2)
C15 C16 C17 C18 -3.9(5)
N9 C17 C18 C19 -0.5(4)
C16 C17 C18 C19 176.9(2)
C17 C18 C19 C20 -0.1(4)
C18 C19 C20 C21 0.7(4)
C19 C20 C21 N9 -0.8(4)
C2 C1 N1 C5 0.8(4)
C2 C1 N1 Cu1 -172.73(19)
C4 C5 N1 C1 -1.2(4)
C6 C5 N1 C1 177.3(2)
C4 C5 N1 Cu1 173.06(19)
C6 C5 N1 Cu1 -8.5(3)
O1 Cu1 N1 C1 -9.8(2)
N2 Cu1 N1 C1 -177.4(2)
O9 Cu1 N1 C1 84.7(2)
O1 Cu1 N1 C5 176.50(17)
N2 Cu1 N1 C5 8.92(17)
O9 Cu1 N1 C5 -88.99(17)
C7 C6 N2 N3 0.4(3)
C5 C6 N2 N3 -176.3(2)
C7 C6 N2 Cu1 -177.93(16)
C5 C6 N2 Cu1 5.3(3)
O3 Cu1 N2 N3 -9.5(2)
O1 Cu1 N2 N3 110.6(3)
N1 Cu1 N2 N3 174.7(2)
O9 Cu1 N2 N3 -102.0(2)
O3 Cu1 N2 C6 168.30(17)
O1 Cu1 N2 C6 -71.6(4)
N1 Cu1 N2 C6 -7.49(17)
O9 Cu1 N2 C6 75.85(17)
C6 N2 N3 N4 0.1(3)
Cu1 N2 N3 N4 178.01(17)
N2 N3 N4 C7 -0.6(3)
N2 N3 N4 C8 -173.7(2)
C6 C7 N4 N3 0.8(3)
C6 C7 N4 C8 173.0(2)
C9 C8 N4 N3 79.6(3)
C9 C8 N4 C7 -92.1(3)
C12 C13 N5 C9 -0.4(3)
C14 C13 N5 C9 -179.3(2)
C10 C9 N5 C13 1.1(3)
C8 C9 N5 C13 -178.1(2)
C16 C15 N6 N7 -1.1(3)
C16 C15 N6 C14 174.3(2)
C13 C14 N6 N7 -83.1(3)
C13 C14 N6 C15 101.7(3)
C15 N6 N7 N8 0.8(3)
C14 N6 N7 N8 -175.1(2)
N6 N7 N8 C16 -0.1(3)
N6 N7 N8 Cu2 173.50(17)
C15 C16 N8 N7 -0.6(3)
C17 C16 N8 N7 175.1(2)
C15 C16 N8 Cu2 -175.55(16)
C17 C16 N8 Cu2 0.1(3)
O8 Cu2 N8 N7 13.7(2)
N9 Cu2 N8 N7 -173.4(2)
O7 Cu2 N8 N7 -81.8(2)
O8 Cu2 N8 C16 -172.83(17)
N9 Cu2 N8 C16 0.05(17)
O7 Cu2 N8 C16 91.69(17)
C20 C21 N9 C17 0.2(4)
C20 C21 N9 Cu2 -176.99(19)
C18 C17 N9 C21 0.5(4)
C16 C17 N9 C21 -177.3(2)
C18 C17 N9 Cu2 177.96(19)
C16 C17 N9 Cu2 0.3(3)
O5 Cu2 N9 C21 -11.2(2)
N8 Cu2 N9 C21 177.1(2)
O7 Cu2 N9 C21 87.5(2)
O5 Cu2 N9 C17 171.56(17)
N8 Cu2 N9 C17 -0.17(17)
O7 Cu2 N9 C17 -89.79(17)
O2 C22 O1 Cu1 -162.17(18)
C23 C22 O1 Cu1 19.9(3)
O3 Cu1 O1 C22 90.84(19)
N2 Cu1 O1 C22 -29.4(4)
N1 Cu1 O1 C22 -91.89(19)
O9 Cu1 O1 C22 -176.95(18)
O4 C24 O3 Cu1 -0.3(3)
C25 C24 O3 Cu1 179.13(16)
O1 Cu1 O3 C24 -91.61(18)
N2 Cu1 O3 C24 76.48(18)
O9 Cu1 O3 C24 173.41(18)
O6 C26 O5 Cu2 3.9(3)
C27 C26 O5 Cu2 -175.22(16)
O8 Cu2 O5 C26 -96.73(18)
N9 Cu2 O5 C26 91.13(18)
O7 Cu2 O5 C26 -1.09(19)
O9 C28 O8 Cu2 -3.9(3)
C29 C28 O8 Cu2 174.24(17)
O5 Cu2 O8 C28 -84.85(15)
N8 Cu2 O8 C28 86.33(15)
O7 Cu2 O8 C28 176.54(15)
O8 C28 O9 Cu1 -174.01(15)
C29 C28 O9 Cu1 7.9(4)
O3 Cu1 O9 C28 12.6(2)
O1 Cu1 O9 C28 -80.5(2)
N2 Cu1 O9 C28 106.9(2)
N1 Cu1 O9 C28 -174.3(3)
